data_1555573
loop_
_publ_author_name
'Mazzanti, Andrea'
'Mercanti, Elia'
'Mancinelli, Michele'

_publ_contact_author
;
Prof. Dr. Andrea Mazzanti
University of Bologna
Department of Industrial Chemistry "Toso Montanari"
Viale Risorgimento 4
40136 Bologna
Italy
;
_publ_section_title
;
 Axial Chirality about Boron-Carbon Bond: Atropisomeric Azaborines.
;
_journal_issue 11
_journal_name_full 'Organic letters'
_journal_page_first 2692
_journal_page_last 2695
_journal_paper_doi 10.1021/acs.orglett.6b01159
_journal_volume 18
_journal_year 2016
_chemical_formula_sum 'C23 H21 B N2 O2'
_chemical_formula_weight 368.23
_chemical_name_common 'compound 1'
_space_group_crystal_system monoclinic
_space_group_IT_number 14
_space_group_name_Hall '-P 2yn'
_space_group_name_H-M_alt 'P 1 21/n 1'
_atom_sites_solution_hydrogens geom
_audit_creation_date 11/03/2015
_audit_creation_method SHELXL-2014/7
_audit_update_record 03/22/2016
_cell_angle_alpha 90
_cell_angle_beta 110.7890(10)
_cell_angle_gamma 90
_cell_formula_units_Z 4
_cell_length_a 11.7488(3)
_cell_length_b 11.3310(3)
_cell_length_c 16.0382(4)
_cell_measurement_reflns_used 481
_cell_measurement_temperature 296(2)
_cell_measurement_theta_max 27.45
_cell_measurement_theta_min 1.89
_cell_volume 1996.09(9)
_computing_structure_refinement 'SHELXL-2014/7 (Sheldrick, 2014)'
_diffrn_ambient_temperature 296(2)
_diffrn_measured_fraction_theta_full 0.982
_diffrn_measured_fraction_theta_max 0.984
_diffrn_measurement_device_type 'CCD area detector'
_diffrn_measurement_method 'phi and omega scans'
_diffrn_radiation_type MoK\a
_diffrn_radiation_wavelength 0.71073
_diffrn_reflns_av_R_equivalents 0.0232
_diffrn_reflns_av_unetI/netI 0.0123
_diffrn_reflns_Laue_measured_fraction_full 0.982
_diffrn_reflns_Laue_measured_fraction_max 0.984
_diffrn_reflns_limit_h_max 14
_diffrn_reflns_limit_h_min -14
_diffrn_reflns_limit_k_max 13
_diffrn_reflns_limit_k_min -13
_diffrn_reflns_limit_l_max 19
_diffrn_reflns_limit_l_min -19
_diffrn_reflns_number 32746
_diffrn_reflns_point_group_measured_fraction_full 0.982
_diffrn_reflns_point_group_measured_fraction_max 0.984
_diffrn_reflns_theta_full 25.000
_diffrn_reflns_theta_max 26.000
_diffrn_reflns_theta_min 1.869
_exptl_absorpt_coefficient_mu 0.078
_exptl_absorpt_correction_T_max 0.968
_exptl_absorpt_correction_T_min 0.966
_exptl_absorpt_correction_type empirical
_exptl_absorpt_process_details 'brukes SADABS'
_exptl_crystal_colour colorless
_exptl_crystal_density_diffrn 1.225
_exptl_crystal_description brick
_exptl_crystal_F_000 776
_exptl_crystal_size_max 0.450
_exptl_crystal_size_mid 0.450
_exptl_crystal_size_min 0.400
_refine_diff_density_max 0.171
_refine_diff_density_min -0.184
_refine_diff_density_rms 0.042
_refine_ls_extinction_coef 0.012(2)
_refine_ls_extinction_expression Fc^*^=kFc[1+0.001xFc^2^\l^3^/sin(2\q)]^-1/4^
_refine_ls_extinction_method 'SHELXL-2014/7 (Sheldrick 2014'
_refine_ls_goodness_of_fit_ref 1.082
_refine_ls_hydrogen_treatment constr
_refine_ls_matrix_type full
_refine_ls_number_parameters 256
_refine_ls_number_reflns 3856
_refine_ls_number_restraints 0
_refine_ls_restrained_S_all 1.082
_refine_ls_R_factor_all 0.0588
_refine_ls_R_factor_gt 0.0467
_refine_ls_shift/su_max 0.000
_refine_ls_shift/su_mean 0.000
_refine_ls_structure_factor_coef Fsqd
_refine_ls_weighting_details 'w=1/[\s^2^(Fo^2^)+(0.0839P)^2^+0.3580P] where P=(Fo^2^+2Fc^2^)/3'
_refine_ls_weighting_scheme calc
_refine_ls_wR_factor_gt 0.1419
_refine_ls_wR_factor_ref 0.1616
_reflns_Friedel_coverage 0.000
_reflns_number_gt 3020
_reflns_number_total 3856
_reflns_threshold_expression 'I > 2\s(I)'
_cod_data_source_file ol6b01159_si_002.cif
_cod_data_source_block EME10-p21n_a
_cod_original_sg_symbol_H-M 'P 21/n'
_cod_database_code 1555573
_shelx_shelxl_version_number 2014/7
_shelx_space_group_comment
;
The symmetry employed for this shelxl refinement is uniquely defined
by the following loop, which should always be used as a source of
symmetry information in preference to the above space-group names.
They are only intended as comments.
;
_shelx_estimated_absorpt_t_min 0.966
_shelx_estimated_absorpt_t_max 0.970

loop_
_space_group_symop_operation_xyz
'x, y, z'
'-x+1/2, y+1/2, -z+1/2'
'-x, -y, -z'
'x-1/2, -y-1/2, z-1/2'

loop_
_atom_site_label
_atom_site_type_symbol
_atom_site_fract_x
_atom_site_fract_y
_atom_site_fract_z
_atom_site_U_iso_or_equiv
_atom_site_adp_type
_atom_site_occupancy
_atom_site_site_symmetry_order
_atom_site_calc_flag
_atom_site_refinement_flags_posn
_atom_site_refinement_flags_adp
N1 N 0.32384(10) 0.31349(10) 0.56088(8) 0.0515(3) Uani 1 1 d . .
N2 N 0.72781(17) 0.01135(17) 0.87224(10) 0.0807(5) Uani 1 1 d . .
O1 O 0.67264(18) -0.06507(18) 0.89607(11) 0.1115(6) Uani 1 1 d . .
O2 O 0.83890(14) 0.02187(17) 0.90191(10) 0.1068(6) Uani 1 1 d . .
C8 C 0.27740(13) 0.21645(13) 0.50499(10) 0.0525(4) Uani 1 1 d . .
C9 C 0.30104(14) 0.49947(14) 0.65064(10) 0.0567(4) Uani 1 1 d . .
C19 C 0.65817(15) 0.09516(14) 0.80281(10) 0.0603(4) Uani 1 1 d . .
C16 C 0.52528(13) 0.24518(13) 0.66830(10) 0.0522(4) Uani 1 1 d . .
C15 C 0.45611(13) 0.33008(14) 0.59519(11) 0.0569(4) Uani 1 1 d . .
H15A H 0.4739 0.4100 0.6178 0.068 Uiso 1 1 calc R U
H15B H 0.4856 0.3218 0.5461 0.068 Uiso 1 1 calc R U
C1 C 0.11136(14) 0.36576(14) 0.54718(10) 0.0576(4) Uani 1 1 d . .
H1 H 0.0576 0.4151 0.5613 0.069 Uiso 1 1 calc R U
C3 C 0.15034(14) 0.19555(13) 0.47071(10) 0.0559(4) Uani 1 1 d . .
C10 C 0.35036(15) 0.59896(14) 0.62578(11) 0.0623(4) Uani 1 1 d . .
H10 H 0.3539 0.6015 0.5688 0.075 Uiso 1 1 calc R U
C17 C 0.46881(14) 0.17687(15) 0.71334(11) 0.0598(4) Uani 1 1 d . .
H17 H 0.3849 0.1823 0.6983 0.072 Uiso 1 1 calc R U
C2 C 0.06699(14) 0.27245(15) 0.49345(10) 0.0583(4) Uani 1 1 d . .
C18 C 0.53427(15) 0.10053(16) 0.78032(11) 0.0646(4) Uani 1 1 d . .
H18 H 0.4952 0.0538 0.8095 0.078 Uiso 1 1 calc R U
C20 C 0.71796(15) 0.16367(17) 0.76072(12) 0.0696(5) Uani 1 1 d . .
H20 H 0.8023 0.1602 0.7778 0.083 Uiso 1 1 calc R U
C7 C 0.35438(16) 0.13843(16) 0.48206(12) 0.0660(4) Uani 1 1 d . .
H7 H 0.4381 0.1506 0.5052 0.079 Uiso 1 1 calc R U
C14 C 0.29685(17) 0.49876(18) 0.73687(12) 0.0712(5) Uani 1 1 d . .
H14 H 0.2623 0.4350 0.7557 0.085 Uiso 1 1 calc R U
C21 C 0.65113(14) 0.23762(15) 0.69287(13) 0.0647(4) Uani 1 1 d . .
H21 H 0.6906 0.2830 0.6631 0.078 Uiso 1 1 calc R U
C11 C 0.39462(16) 0.69483(16) 0.68202(13) 0.0711(5) Uani 1 1 d . .
C12 C 0.39190(18) 0.68885(19) 0.76677(13) 0.0793(6) Uani 1 1 d . .
H12 H 0.4231 0.7510 0.8061 0.095 Uiso 1 1 calc R U
C4 C 0.10777(18) 0.09816(18) 0.41387(13) 0.0759(5) Uani 1 1 d . .
H4 H 0.0245 0.0835 0.3907 0.091 Uiso 1 1 calc R U
B1 B 0.24643(15) 0.39261(15) 0.58531(11) 0.0529(4) Uani 1 1 d . .
C13 C 0.34388(19) 0.5925(2) 0.79432(12) 0.0833(6) Uani 1 1 d . .
H13 H 0.3429 0.5901 0.8520 0.100 Uiso 1 1 calc R U
C22 C -0.06770(16) 0.2446(2) 0.45746(16) 0.0850(6) Uani 1 1 d . .
H22A H -0.1106 0.3017 0.4793 0.127 Uiso 1 1 calc R U
H22B H -0.0808 0.1672 0.4768 0.127 Uiso 1 1 calc R U
H22C H -0.0972 0.2470 0.3935 0.127 Uiso 1 1 calc R U
C6 C 0.3083(2) 0.04448(19) 0.42613(15) 0.0844(6) Uani 1 1 d . .
H6 H 0.3610 -0.0058 0.4116 0.101 Uiso 1 1 calc R U
C5 C 0.1843(2) 0.0241(2) 0.39126(16) 0.0912(7) Uani 1 1 d . .
H5 H 0.1533 -0.0392 0.3529 0.109 Uiso 1 1 calc R U
C23 C 0.4418(3) 0.8024(2) 0.6502(2) 0.1114(9) Uani 1 1 d . .
H23A H 0.3745 0.8504 0.6150 0.167 Uiso 1 1 calc R U
H23B H 0.4884 0.7787 0.6145 0.167 Uiso 1 1 calc R U
H23C H 0.4926 0.8468 0.7006 0.167 Uiso 1 1 calc R U

loop_
_atom_site_aniso_label
_atom_site_aniso_U_11
_atom_site_aniso_U_22
_atom_site_aniso_U_33
_atom_site_aniso_U_23
_atom_site_aniso_U_13
_atom_site_aniso_U_12
N1 0.0464(6) 0.0501(7) 0.0553(7) 0.0028(5) 0.0146(5) 0.0018(5)
N2 0.0801(11) 0.0932(12) 0.0570(9) -0.0080(8) 0.0097(8) 0.0362(9)
O1 0.1232(14) 0.1178(14) 0.0921(11) 0.0418(10) 0.0364(10) 0.0357(11)
O2 0.0802(10) 0.1336(14) 0.0847(10) -0.0063(9) 0.0021(8) 0.0483(9)
C8 0.0542(8) 0.0503(8) 0.0508(8) 0.0049(6) 0.0162(6) 0.0023(6)
C9 0.0492(8) 0.0612(9) 0.0546(8) -0.0006(7) 0.0121(6) 0.0108(6)
C19 0.0595(9) 0.0617(9) 0.0518(8) -0.0106(7) 0.0099(7) 0.0131(7)
C16 0.0446(7) 0.0480(8) 0.0605(8) -0.0106(6) 0.0143(6) -0.0007(6)
C15 0.0481(8) 0.0511(8) 0.0714(10) 0.0015(7) 0.0210(7) -0.0006(6)
C1 0.0527(8) 0.0606(9) 0.0578(8) 0.0073(7) 0.0175(7) 0.0099(7)
C3 0.0559(8) 0.0554(8) 0.0526(8) 0.0050(6) 0.0148(7) -0.0010(7)
C10 0.0660(10) 0.0602(9) 0.0603(9) -0.0074(7) 0.0221(7) 0.0033(7)
C17 0.0447(8) 0.0675(10) 0.0636(9) 0.0034(7) 0.0149(7) 0.0016(7)
C2 0.0488(8) 0.0643(9) 0.0573(9) 0.0108(7) 0.0132(7) 0.0023(7)
C18 0.0618(10) 0.0693(10) 0.0604(9) 0.0021(8) 0.0188(8) 0.0047(8)
C20 0.0450(8) 0.0747(11) 0.0780(11) -0.0153(9) 0.0084(8) 0.0091(7)
C7 0.0603(9) 0.0662(10) 0.0694(10) -0.0056(8) 0.0205(8) 0.0060(7)
C14 0.0694(11) 0.0822(12) 0.0615(10) 0.0042(9) 0.0225(8) 0.0121(9)
C21 0.0473(8) 0.0607(9) 0.0841(11) -0.0051(8) 0.0206(8) -0.0012(7)
C11 0.0634(10) 0.0651(10) 0.0822(12) -0.0178(9) 0.0228(9) 0.0033(8)
C12 0.0701(11) 0.0834(13) 0.0764(12) -0.0281(10) 0.0163(9) 0.0084(10)
C4 0.0661(10) 0.0781(12) 0.0749(11) -0.0119(9) 0.0145(9) -0.0105(9)
B1 0.0539(9) 0.0516(9) 0.0502(9) 0.0077(7) 0.0147(7) 0.0054(7)
C13 0.0811(13) 0.1104(17) 0.0547(10) -0.0127(10) 0.0195(9) 0.0222(12)
C22 0.0510(10) 0.0993(15) 0.0954(14) -0.0078(12) 0.0146(9) -0.0046(9)
C6 0.0867(13) 0.0747(12) 0.0901(13) -0.0218(10) 0.0291(11) 0.0098(10)
C5 0.0900(15) 0.0805(13) 0.0954(15) -0.0332(11) 0.0235(12) -0.0085(11)
C23 0.129(2) 0.0723(14) 0.145(2) -0.0297(14) 0.0635(18) -0.0241(13)

loop_
_atom_type_symbol
_atom_type_description
_atom_type_scat_dispersion_real
_atom_type_scat_dispersion_imag
_atom_type_scat_source
C C 0.0033 0.0016 'International Tables Vol C Tables 4.2.6.8 and 6.1.1.4'
H H 0.0000 0.0000 'International Tables Vol C Tables 4.2.6.8 and 6.1.1.4'
B B 0.0013 0.0007 'International Tables Vol C Tables 4.2.6.8 and 6.1.1.4'
N N 0.0061 0.0033 'International Tables Vol C Tables 4.2.6.8 and 6.1.1.4'
O O 0.0106 0.0060 'International Tables Vol C Tables 4.2.6.8 and 6.1.1.4'

loop_
_geom_angle_atom_site_label_1
_geom_angle_atom_site_label_2
_geom_angle_atom_site_label_3
_geom_angle
C8 N1 B1 121.81(13)
C8 N1 C15 117.48(12)
B1 N1 C15 120.70(13)
O1 N2 O2 123.88(18)
O1 N2 C19 118.70(17)
O2 N2 C19 117.4(2)
N1 C8 C7 121.40(14)
N1 C8 C3 119.82(13)
C7 C8 C3 118.78(15)
C10 C9 C14 116.89(16)
C10 C9 B1 122.96(14)
C14 C9 B1 120.11(16)
C18 C19 C20 121.72(15)
C18 C19 N2 118.75(17)
C20 C19 N2 119.51(16)
C17 C16 C21 118.54(15)
C17 C16 C15 122.52(13)
C21 C16 C15 118.92(14)
N1 C15 C16 114.60(12)
N1 C15 H15A 108.6
C16 C15 H15A 108.6
N1 C15 H15B 108.6
C16 C15 H15B 108.6
H15A C15 H15B 107.6
C2 C1 B1 121.87(14)
C2 C1 H1 119.1
B1 C1 H1 119.1
C4 C3 C8 117.82(15)
C4 C3 C2 121.20(15)
C8 C3 C2 120.98(14)
C9 C10 C11 123.11(16)
C9 C10 H10 118.4
C11 C10 H10 118.4
C16 C17 C18 121.36(15)
C16 C17 H17 119.3
C18 C17 H17 119.3
C1 C2 C3 119.33(14)
C1 C2 C22 121.54(16)
C3 C2 C22 119.12(16)
C19 C18 C17 118.59(16)
C19 C18 H18 120.7
C17 C18 H18 120.7
C19 C20 C21 118.97(15)
C19 C20 H20 120.5
C21 C20 H20 120.5
C6 C7 C8 121.19(17)
C6 C7 H7 119.4
C8 C7 H7 119.4
C13 C14 C9 120.42(19)
C13 C14 H14 119.8
C9 C14 H14 119.8
C20 C21 C16 120.79(17)
C20 C21 H21 119.6
C16 C21 H21 119.6
C12 C11 C10 118.00(19)
C12 C11 C23 121.21(19)
C10 C11 C23 120.79(19)
C13 C12 C11 121.00(17)
C13 C12 H12 119.5
C11 C12 H12 119.5
C5 C4 C3 122.48(18)
C5 C4 H4 118.8
C3 C4 H4 118.8
N1 B1 C1 116.18(14)
N1 B1 C9 120.99(14)
C1 B1 C9 122.81(14)
C12 C13 C14 120.54(18)
C12 C13 H13 119.7
C14 C13 H13 119.7
C2 C22 H22A 109.5
C2 C22 H22B 109.5
H22A C22 H22B 109.5
C2 C22 H22C 109.5
H22A C22 H22C 109.5
H22B C22 H22C 109.5
C7 C6 C5 120.57(18)
C7 C6 H6 119.7
C5 C6 H6 119.7
C4 C5 C6 119.14(18)
C4 C5 H5 120.4
C6 C5 H5 120.4
C11 C23 H23A 109.5
C11 C23 H23B 109.5
H23A C23 H23B 109.5
C11 C23 H23C 109.5
H23A C23 H23C 109.5
H23B C23 H23C 109.5

loop_
_geom_bond_atom_site_label_1
_geom_bond_atom_site_label_2
_geom_bond_distance
N1 C8 1.4010(19)
N1 B1 1.427(2)
N1 C15 1.4650(18)
N2 O1 1.221(3)
N2 O2 1.226(2)
N2 C19 1.471(2)
C8 C7 1.404(2)
C8 C3 1.416(2)
C9 C10 1.389(2)
C9 C14 1.401(2)
C9 B1 1.581(2)
C19 C18 1.371(2)
C19 C20 1.374(3)
C16 C17 1.379(2)
C16 C21 1.391(2)
C16 C15 1.511(2)
C15 H15A 0.9700
C15 H15B 0.9700
C1 C2 1.347(2)
C1 B1 1.515(2)
C1 H1 0.9300
C3 C4 1.405(2)
C3 C2 1.451(2)
C10 C11 1.390(2)
C10 H10 0.9300
C17 C18 1.381(2)
C17 H17 0.9300
C2 C22 1.513(2)
C18 H18 0.9300
C20 C21 1.377(3)
C20 H20 0.9300
C7 C6 1.373(3)
C7 H7 0.9300
C14 C13 1.386(3)
C14 H14 0.9300
C21 H21 0.9300
C11 C12 1.373(3)
C11 C23 1.502(3)
C12 C13 1.372(3)
C12 H12 0.9300
C4 C5 1.370(3)
C4 H4 0.9300
C13 H13 0.9300
C22 H22A 0.9600
C22 H22B 0.9600
C22 H22C 0.9600
C6 C5 1.382(3)
C6 H6 0.9300
C5 H5 0.9300
C23 H23A 0.9600
C23 H23B 0.9600
C23 H23C 0.9600

loop_
_geom_torsion_atom_site_label_1
_geom_torsion_atom_site_label_2
_geom_torsion_atom_site_label_3
_geom_torsion_atom_site_label_4
_geom_torsion
B1 N1 C8 C7 -179.34(14)
C15 N1 C8 C7 -0.5(2)
B1 N1 C8 C3 0.5(2)
C15 N1 C8 C3 179.34(13)
O1 N2 C19 C18 13.1(2)
O2 N2 C19 C18 -167.84(16)
O1 N2 C19 C20 -165.27(17)
O2 N2 C19 C20 13.8(2)
C8 N1 C15 C16 -74.53(17)
B1 N1 C15 C16 104.35(15)
C17 C16 C15 N1 -14.4(2)
C21 C16 C15 N1 167.28(14)
N1 C8 C3 C4 179.08(14)
C7 C8 C3 C4 -1.1(2)
N1 C8 C3 C2 -0.8(2)
C7 C8 C3 C2 179.05(14)
C14 C9 C10 C11 0.1(2)
B1 C9 C10 C11 177.71(15)
C21 C16 C17 C18 -1.3(2)
C15 C16 C17 C18 -179.56(15)
B1 C1 C2 C3 -0.4(2)
B1 C1 C2 C22 178.49(16)
C4 C3 C2 C1 -179.11(16)
C8 C3 C2 C1 0.7(2)
C4 C3 C2 C22 2.0(2)
C8 C3 C2 C22 -178.18(16)
C20 C19 C18 C17 0.2(2)
N2 C19 C18 C17 -178.17(14)
C16 C17 C18 C19 1.2(3)
C18 C19 C20 C21 -1.5(3)
N2 C19 C20 C21 176.87(15)
N1 C8 C7 C6 -178.97(17)
C3 C8 C7 C6 1.2(3)
C10 C9 C14 C13 -2.0(2)
B1 C9 C14 C13 -179.59(16)
C19 C20 C21 C16 1.4(3)
C17 C16 C21 C20 -0.1(2)
C15 C16 C21 C20 178.30(15)
C9 C10 C11 C12 1.7(3)
C9 C10 C11 C23 -177.22(19)
C10 C11 C12 C13 -1.8(3)
C23 C11 C12 C13 177.2(2)
C8 C3 C4 C5 0.1(3)
C2 C3 C4 C5 -179.99(19)
C8 N1 B1 C1 -0.1(2)
C15 N1 B1 C1 -178.97(13)
C8 N1 B1 C9 178.25(13)
C15 N1 B1 C9 -0.6(2)
C2 C1 B1 N1 0.1(2)
C2 C1 B1 C9 -178.25(14)
C10 C9 B1 N1 72.1(2)
C14 C9 B1 N1 -110.37(17)
C10 C9 B1 C1 -109.57(18)
C14 C9 B1 C1 67.9(2)
C11 C12 C13 C14 0.0(3)
C9 C14 C13 C12 1.9(3)
C8 C7 C6 C5 -0.3(3)
C3 C4 C5 C6 0.7(4)
C7 C6 C5 C4 -0.6(4)
